data_4081543
loop_
_publ_author_name
'Dietz, Christina'
'Jouikov, Viatcheslav'
'Jurkschat, Klaus'

_publ_section_title
;
 Diastereoselectiveortho-Metalation of a Chiral Ferrocenylphosphonic
 Diamide and Its Organotin Derivatives
;
_journal_issue 20
_journal_name_full Organometallics
_journal_page_first 5906
_journal_paper_doi 10.1021/om4004797
_journal_volume 32
_journal_year 2013
_chemical_absolute_configuration ad
_chemical_formula_moiety 'C18 H24 Fe I3 N2 O P Sn, 0.5(C3 H6 O)'
_chemical_formula_sum 'C19.5 H27 Fe I3 N2 O1.5 P Sn'
_chemical_formula_weight 899.64
_chemical_name_systematic
; 
(3aR,7aR)-[(RFc)-(2-Triiodidostannyl)ferrocenyl]-
(3a,4,5,6,7,7a-octahydro-1,3-dimethyl-1,3,2-benzodiaza-phosphol)-2-oxid  
;
_space_group_IT_number 19
_symmetry_cell_setting orthorhombic
_symmetry_space_group_name_Hall 'P 2ac 2ab'
_symmetry_space_group_name_H-M 'P 21 21 21'
_atom_sites_solution_hydrogens geom
_atom_sites_solution_primary direct
_atom_sites_solution_secondary difmap
_audit_creation_method SHELXL-97
_cell_angle_alpha 90.00
_cell_angle_beta 90.00
_cell_angle_gamma 90.00
_cell_formula_units_Z 4
_cell_length_a 8.3964(2)
_cell_length_b 15.6834(4)
_cell_length_c 21.3063(5)
_cell_measurement_reflns_used 16930
_cell_measurement_temperature 173(2)
_cell_measurement_theta_max 29.1423
_cell_measurement_theta_min 2.3065
_cell_volume 2805.70(12)
_computing_cell_refinement 'CrysAlisPro, Oxford Diffraction Ltd., Version 1.171.33.55''
_computing_data_collection 'CrysAlisPro, Oxford Diffraction Ltd., Version 1.171.33.55''
_computing_data_reduction 'CrysAlisPro, Oxford Diffraction Ltd., Version 1.171.33.55''
_computing_molecular_graphics 'SHELXP-97 (Sheldrick, 1997)'
_computing_publication_material 'enCIFer Version 1.4'
_computing_structure_refinement 'SHELXL-97 (Sheldrick, 1997)'
_computing_structure_solution 'SHELXS-97 (Sheldrick, 1990)'
_diffrn_ambient_temperature 173(2)
_diffrn_measured_fraction_theta_full 0.999
_diffrn_measured_fraction_theta_max 0.999
_diffrn_measurement_device 'XcaliburS CCD Diffractometer'
_diffrn_measurement_method '\w und \y scan'
_diffrn_radiation_monochromator graphite
_diffrn_radiation_source 'fine-focus sealed tube'
_diffrn_radiation_type MoK\a
_diffrn_radiation_wavelength 0.71073
_diffrn_reflns_av_R_equivalents 0.0462
_diffrn_reflns_av_sigmaI/netI 0.0339
_diffrn_reflns_limit_h_max 10
_diffrn_reflns_limit_h_min -10
_diffrn_reflns_limit_k_max 18
_diffrn_reflns_limit_k_min -18
_diffrn_reflns_limit_l_max 25
_diffrn_reflns_limit_l_min -25
_diffrn_reflns_number 27161
_diffrn_reflns_theta_full 25.50
_diffrn_reflns_theta_max 25.50
_diffrn_reflns_theta_min 2.31
_exptl_absorpt_coefficient_mu 4.780
_exptl_absorpt_correction_T_max 1.00000
_exptl_absorpt_correction_T_min 0.74792
_exptl_absorpt_correction_type multi-scan
_exptl_absorpt_process_details
;
CrysAlisPro, Oxford Diffraction Ltd.,
Version 1.171.33.55 (release 05-01-2010 CrysAlis171 .NET)
(compiled Jan  5 2010,16:28:46)
Empirical absorption correction using spherical harmonics,
 implemented in SCALE3 ABSPACK scaling algorithm.
;
_exptl_crystal_colour red
_exptl_crystal_density_diffrn 2.130
_exptl_crystal_density_method 'not measured'
_exptl_crystal_description block
_exptl_crystal_F_000 1680
_exptl_crystal_size_max 0.36
_exptl_crystal_size_mid 0.35
_exptl_crystal_size_min 0.20
_platon_squeeze_details
;
;
_refine_diff_density_max 1.970
_refine_diff_density_min -1.040
_refine_diff_density_rms 0.133
_refine_ls_abs_structure_details 'Flack H D (1983), Acta Cryst. A39, 876-881'
_refine_ls_abs_structure_Flack 0.09(4)
_refine_ls_extinction_method none
_refine_ls_goodness_of_fit_ref 0.931
_refine_ls_hydrogen_treatment constr
_refine_ls_matrix_type full
_refine_ls_number_parameters 276
_refine_ls_number_reflns 5205
_refine_ls_number_restraints 60
_refine_ls_restrained_S_all 0.926
_refine_ls_R_factor_all 0.0391
_refine_ls_R_factor_gt 0.0352
_refine_ls_shift/su_max 0.001
_refine_ls_shift/su_mean 0.000
_refine_ls_structure_factor_coef Fsqd
_refine_ls_weighting_details 'calc w=1/[\s^2^(Fo^2^)+(0.0825P)^2^+0.0000P] where P=(Fo^2^+2Fc^2^)/3'
_refine_ls_weighting_scheme calc
_refine_ls_wR_factor_gt 0.1006
_refine_ls_wR_factor_ref 0.1022
_reflns_number_gt 4764
_reflns_number_total 5205
_reflns_threshold_expression >2sigma(I)
_cod_data_source_file om4004797_si_002.cif
_cod_data_source_block compond(R,R,Rp)-5_0.5acetone
_cod_original_formula_sum 'C19.50 H27 Fe I3 N2 O1.50 P Sn'
_cod_database_code 4081543

loop_
_symmetry_equiv_pos_as_xyz
'x, y, z'
'-x+1/2, -y, z+1/2'
'-x, y+1/2, -z+1/2'
'x+1/2, -y+1/2, -z'

loop_
_atom_site_label
_atom_site_type_symbol
_atom_site_fract_x
_atom_site_fract_y
_atom_site_fract_z
_atom_site_U_iso_or_equiv
_atom_site_adp_type
_atom_site_occupancy
_atom_site_symmetry_multiplicity
_atom_site_calc_flag
_atom_site_refinement_flags
_atom_site_disorder_assembly
_atom_site_disorder_group
Sn1 Sn 0.29442(6) 0.47499(3) 0.97404(2) 0.02455(13) Uani 1 1 d . . .
I1 I 0.14254(8) 0.35771(4) 0.89564(3) 0.04696(18) Uani 1 1 d . . .
I2 I 0.40970(7) 0.57457(4) 0.88142(3) 0.04181(16) Uani 1 1 d . . .
I3 I 0.50347(7) 0.36141(4) 1.02024(3) 0.04245(16) Uani 1 1 d . . .
Fe1 Fe 0.00524(14) 0.47024(7) 1.10265(5) 0.0264(2) Uani 1 1 d . . .
P1 P 0.3001(2) 0.62300(11) 1.08184(8) 0.0192(4) Uani 1 1 d . . .
O1 O 0.4018(6) 0.5687(3) 1.0411(2) 0.0255(11) Uani 1 1 d . A .
N1 N 0.3563(8) 0.6324(4) 1.1560(3) 0.0247(13) Uani 1 1 d . A .
N2 N 0.3051(7) 0.7247(4) 1.0647(2) 0.0201(13) Uani 1 1 d . A .
C1 C 0.0904(8) 0.5177(5) 1.0207(3) 0.0233(14) Uani 1 1 d . A .
C2 C 0.1075(8) 0.5801(4) 1.0705(3) 0.0201(14) Uani 1 1 d . A .
C3 C -0.0441(9) 0.5974(5) 1.0958(3) 0.0275(17) Uani 1 1 d . A .
H3 H -0.0651 0.6345 1.1289 0.033 Uiso 1 1 calc R . .
C4 C -0.1588(9) 0.5496(5) 1.0628(3) 0.0268(17) Uani 1 1 d . A .
H4 H -0.2681 0.5500 1.0698 0.032 Uiso 1 1 calc R . .
C5 C -0.0751(9) 0.4993(5) 1.0154(3) 0.0245(16) Uani 1 1 d . A .
H5 H -0.1216 0.4619 0.9870 0.029 Uiso 1 1 calc R . .
C6 C 0.1381(14) 0.3777(8) 1.1429(5) 0.034(4) Uani 0.65(2) 1 d PGU A 1
H6 H 0.2426 0.3640 1.1325 0.041 Uiso 0.65(2) 1 calc PR A 1
C7 C 0.0914(14) 0.4329(7) 1.1889(5) 0.036(4) Uani 0.65(2) 1 d PGU A 1
H7 H 0.1585 0.4635 1.2154 0.043 Uiso 0.65(2) 1 calc PR A 1
C8 C -0.0712(14) 0.4354(7) 1.1892(5) 0.038(4) Uani 0.65(2) 1 d PGU A 1
H8 H -0.1343 0.4680 1.2160 0.046 Uiso 0.65(2) 1 calc PR A 1
C9 C -0.1250(13) 0.3817(8) 1.1434(6) 0.038(4) Uani 0.65(2) 1 d PGU A 1
H9 H -0.2311 0.3713 1.1335 0.045 Uiso 0.65(2) 1 calc PR A 1
C10 C 0.0043(16) 0.3461(7) 1.1148(5) 0.039(3) Uani 0.65(2) 1 d PGU A 1
H10 H 0.0018 0.3071 1.0819 0.046 Uiso 0.65(2) 1 calc PR A 1
C6' C 0.1613(19) 0.3914(12) 1.1526(8) 0.017(6) Uani 0.35(2) 1 d PGU A 2
H6' H 0.2711 0.3975 1.1561 0.020 Uiso 0.35(2) 1 calc PR A 2
C7' C 0.044(2) 0.4317(12) 1.1917(8) 0.026(6) Uani 0.35(2) 1 d PGU A 2
H7' H 0.0644 0.4684 1.2251 0.031 Uiso 0.35(2) 1 calc PR A 2
C8' C -0.111(2) 0.4053(12) 1.1703(9) 0.034(6) Uani 0.35(2) 1 d PGU A 2
H8' H -0.2081 0.4219 1.1874 0.041 Uiso 0.35(2) 1 calc PR A 2
C9' C -0.089(2) 0.3487(12) 1.1179(9) 0.023(6) Uani 0.35(2) 1 d PGU A 2
H9' H -0.1698 0.3222 1.0951 0.027 Uiso 0.35(2) 1 calc PR A 2
C10' C 0.079(2) 0.3401(10) 1.1069(7) 0.027(6) Uani 0.35(2) 1 d PGU A 2
H10' H 0.1264 0.3071 1.0758 0.032 Uiso 0.35(2) 1 calc PR A 2
C11 C 0.4220(9) 0.7197(4) 1.1645(3) 0.0192(14) Uani 1 1 d . . .
H11 H 0.5313 0.7202 1.1483 0.023 Uiso 1 1 calc R A .
C12 C 0.3208(8) 0.7769(5) 1.1227(3) 0.0207(15) Uani 1 1 d . A .
H12 H 0.2155 0.7844 1.1418 0.025 Uiso 1 1 calc R . .
C13 C 0.3991(12) 0.8621(5) 1.1155(4) 0.040(2) Uani 1 1 d . . .
H13A H 0.3355 0.8985 1.0885 0.048 Uiso 1 1 calc R A .
H13B H 0.5037 0.8555 1.0968 0.048 Uiso 1 1 calc R . .
C14 C 0.4137(12) 0.9016(5) 1.1806(4) 0.040(2) Uani 1 1 d . A .
H14A H 0.3080 0.9141 1.1966 0.048 Uiso 1 1 calc R . .
H14B H 0.4712 0.9551 1.1774 0.048 Uiso 1 1 calc R . .
C15 C 0.5009(12) 0.8427(6) 1.2277(4) 0.039(2) Uani 1 1 d . . .
H15A H 0.6117 0.8375 1.2155 0.047 Uiso 1 1 calc R A .
H15B H 0.4975 0.8682 1.2692 0.047 Uiso 1 1 calc R . .
C16 C 0.4249(10) 0.7528(5) 1.2305(3) 0.0309(18) Uani 1 1 d . A .
H16A H 0.4875 0.7155 1.2571 0.037 Uiso 1 1 calc R . .
H16B H 0.3176 0.7561 1.2472 0.037 Uiso 1 1 calc R . .
C17 C 0.4337(12) 0.5631(5) 1.1877(4) 0.041(2) Uani 1 1 d . . .
H17A H 0.5461 0.5741 1.1899 0.061 Uiso 1 1 calc R A .
H17B H 0.4155 0.5111 1.1650 0.061 Uiso 1 1 calc R . .
H17C H 0.3915 0.5578 1.2294 0.061 Uiso 1 1 calc R . .
C18 C 0.2065(11) 0.7593(6) 1.0148(3) 0.0346(18) Uani 1 1 d . . .
H18A H 0.1048 0.7755 1.0316 0.052 Uiso 1 1 calc R A .
H18B H 0.1918 0.7169 0.9829 0.052 Uiso 1 1 calc R . .
H18C H 0.2577 0.8085 0.9971 0.052 Uiso 1 1 calc R . .

loop_
_atom_site_aniso_label
_atom_site_aniso_U_11
_atom_site_aniso_U_22
_atom_site_aniso_U_33
_atom_site_aniso_U_23
_atom_site_aniso_U_13
_atom_site_aniso_U_12
Sn1 0.0254(3) 0.0262(3) 0.0220(2) -0.0048(2) -0.0018(2) -0.0007(2)
I1 0.0598(4) 0.0398(3) 0.0412(3) -0.0136(3) -0.0120(3) -0.0106(3)
I2 0.0446(4) 0.0489(3) 0.0319(3) 0.0055(2) 0.0098(2) -0.0091(3)
I3 0.0407(3) 0.0389(3) 0.0477(3) -0.0079(3) -0.0116(3) 0.0161(3)
Fe1 0.0249(5) 0.0307(6) 0.0237(5) 0.0103(5) -0.0053(5) -0.0076(5)
P1 0.0186(9) 0.0199(9) 0.0191(8) -0.0006(7) -0.0018(7) -0.0032(7)
O1 0.023(3) 0.028(3) 0.025(2) -0.005(2) -0.004(2) -0.002(2)
N1 0.033(4) 0.022(3) 0.019(3) -0.003(2) -0.004(3) -0.002(3)
N2 0.023(3) 0.025(3) 0.012(3) 0.000(2) -0.006(2) -0.005(3)
C1 0.025(4) 0.023(3) 0.022(3) 0.009(3) -0.002(3) -0.006(3)
C2 0.015(3) 0.021(3) 0.025(3) 0.009(3) 0.003(3) 0.003(3)
C3 0.026(4) 0.037(4) 0.020(3) 0.010(3) 0.000(3) 0.004(3)
C4 0.018(4) 0.043(5) 0.019(3) 0.011(3) -0.005(3) -0.001(3)
C5 0.023(4) 0.030(4) 0.020(3) 0.006(3) -0.009(3) -0.006(3)
C6 0.034(4) 0.034(4) 0.034(4) 0.0006(10) -0.0007(10) -0.0003(10)
C7 0.036(4) 0.036(4) 0.036(4) 0.0012(10) -0.0006(10) -0.0002(10)
C8 0.038(4) 0.038(4) 0.038(4) 0.0005(10) 0.0001(10) -0.0004(10)
C9 0.038(4) 0.038(4) 0.038(4) 0.0005(10) -0.0001(10) 0.0000(10)
C10 0.039(4) 0.038(4) 0.039(4) 0.0009(10) 0.0004(10) 0.0001(10)
C6' 0.017(6) 0.017(6) 0.017(6) 0.0004(10) -0.0005(10) -0.0004(10)
C7' 0.026(6) 0.026(6) 0.026(6) 0.0006(10) -0.0001(10) 0.0001(10)
C8' 0.034(7) 0.034(7) 0.034(7) 0.0000(10) -0.0001(10) -0.0001(10)
C9' 0.022(6) 0.023(6) 0.023(6) 0.0003(10) -0.0003(10) -0.0001(10)
C10' 0.027(6) 0.027(6) 0.027(6) 0.0005(10) 0.0000(10) -0.0002(10)
C11 0.020(4) 0.022(4) 0.015(3) -0.005(3) -0.002(3) -0.007(3)
C12 0.020(4) 0.026(4) 0.016(3) 0.003(3) 0.005(3) -0.004(3)
C13 0.066(6) 0.027(4) 0.027(4) -0.007(3) 0.009(4) -0.015(4)
C14 0.057(6) 0.028(4) 0.037(4) -0.020(4) -0.005(4) -0.002(4)
C15 0.045(5) 0.039(5) 0.034(4) -0.010(4) -0.007(4) -0.013(4)
C16 0.039(5) 0.032(4) 0.021(4) -0.006(3) 0.003(3) -0.016(4)
C17 0.052(6) 0.028(5) 0.041(5) 0.007(4) -0.021(4) -0.004(4)
C18 0.043(5) 0.039(5) 0.022(4) 0.009(3) -0.001(4) 0.000(4)

loop_
_atom_type_symbol
_atom_type_description
_atom_type_scat_dispersion_real
_atom_type_scat_dispersion_imag
_atom_type_scat_source
C C 0.0033 0.0016 'International Tables Vol C Tables 4.2.6.8 and 6.1.1.4'
H H 0.0000 0.0000 'International Tables Vol C Tables 4.2.6.8 and 6.1.1.4'
N N 0.0061 0.0033 'International Tables Vol C Tables 4.2.6.8 and 6.1.1.4'
O O 0.0106 0.0060 'International Tables Vol C Tables 4.2.6.8 and 6.1.1.4'
P P 0.1023 0.0942 'International Tables Vol C Tables 4.2.6.8 and 6.1.1.4'
Fe Fe 0.3463 0.8444 'International Tables Vol C Tables 4.2.6.8 and 6.1.1.4'
Sn Sn -0.6537 1.4246 'International Tables Vol C Tables 4.2.6.8 and 6.1.1.4'
I I -0.4742 1.8119 'International Tables Vol C Tables 4.2.6.8 and 6.1.1.4'

loop_
_geom_angle_atom_site_label_1
_geom_angle_atom_site_label_2
_geom_angle_atom_site_label_3
_geom_angle
C1 Sn1 O1 79.4(2)
C1 Sn1 I3 124.99(18)
O1 Sn1 I3 86.46(13)
C1 Sn1 I2 117.15(18)
O1 Sn1 I2 86.69(13)
I3 Sn1 I2 114.68(3)
C1 Sn1 I1 97.0(2)
O1 Sn1 I1 176.15(13)
I3 Sn1 I1 94.63(2)
I2 Sn1 I1 96.18(2)
C10 Fe1 C9 40.6(3)
C10 Fe1 C8' 53.4(5)
C9 Fe1 C8' 20.0(4)
C10 Fe1 C7' 65.2(5)
C9 Fe1 C7' 57.5(5)
C8' Fe1 C7' 41.8(4)
C10 Fe1 C6 40.0(3)
C9 Fe1 C6 67.3(4)
C8' Fe1 C6 66.5(5)
C7' Fe1 C6 45.4(6)
C10 Fe1 C8 67.2(4)
C9 Fe1 C8 39.9(3)
C8' Fe1 C8 20.1(5)
C7' Fe1 C8 27.7(5)
C6 Fe1 C8 66.2(4)
C10 Fe1 C1 118.6(4)
C9 Fe1 C1 146.5(4)
C8' Fe1 C1 166.2(6)
C7' Fe1 C1 149.7(6)
C6 Fe1 C1 115.7(4)
C8 Fe1 C1 173.4(4)
C10 Fe1 C5 110.0(4)
C9 Fe1 C5 112.2(4)
C8' Fe1 C5 127.4(6)
C7' Fe1 C5 169.1(6)
C6 Fe1 C5 137.1(4)
C8 Fe1 C5 142.0(4)
C1 Fe1 C5 41.1(3)
C10 Fe1 C4 131.0(4)
C9 Fe1 C4 103.8(4)
C8' Fe1 C4 106.2(5)
C7' Fe1 C4 133.0(5)
C6 Fe1 C4 170.6(4)
C8 Fe1 C4 109.2(4)
C1 Fe1 C4 69.8(3)
C5 Fe1 C4 42.1(3)
C10 Fe1 C2 151.8(5)
C9 Fe1 C2 167.3(4)
C8' Fe1 C2 150.3(6)
C7' Fe1 C2 120.0(6)
C6 Fe1 C2 121.0(4)
C8 Fe1 C2 131.7(4)
C1 Fe1 C2 41.7(3)
C5 Fe1 C2 69.1(3)
C4 Fe1 C2 68.3(3)
C10 Fe1 C3 167.6(5)
C9 Fe1 C3 127.4(4)
C8' Fe1 C3 116.5(6)
C7' Fe1 C3 113.1(5)
C6 Fe1 C3 147.5(4)
C8 Fe1 C3 105.3(4)
C1 Fe1 C3 69.6(3)
C5 Fe1 C3 69.4(3)
C4 Fe1 C3 40.3(3)
C2 Fe1 C3 40.3(3)
C10 Fe1 C7 66.6(4)
C9 Fe1 C7 66.5(4)
C8' Fe1 C7 52.3(5)
C7' Fe1 C7 11.3(5)
C6 Fe1 C7 39.1(2)
C8 Fe1 C7 39.0(2)
C1 Fe1 C7 138.5(4)
C5 Fe1 C7 176.2(4)
C4 Fe1 C7 141.4(4)
C2 Fe1 C7 113.0(4)
C3 Fe1 C7 114.4(4)
O1 P1 N2 114.4(3)
O1 P1 N1 116.4(3)
N2 P1 N1 96.8(3)
O1 P1 C2 103.2(3)
N2 P1 C2 111.4(3)
N1 P1 C2 115.1(3)
P1 O1 Sn1 121.2(3)
C17 N1 C11 118.1(6)
C17 N1 P1 120.8(5)
C11 N1 P1 107.7(4)
C18 N2 C12 116.9(6)
C18 N2 P1 120.9(5)
C12 N2 P1 110.7(4)
C5 C1 C2 107.0(6)
C5 C1 Fe1 69.5(4)
C2 C1 Fe1 69.7(4)
C5 C1 Sn1 134.2(6)
C2 C1 Sn1 118.9(5)
Fe1 C1 Sn1 125.5(3)
C3 C2 C1 108.7(6)
C3 C2 P1 134.5(6)
C1 C2 P1 116.6(5)
C3 C2 Fe1 69.8(4)
C1 C2 Fe1 68.6(4)
P1 C2 Fe1 131.3(4)
C2 C3 C4 108.9(7)
C2 C3 Fe1 69.8(4)
C4 C3 Fe1 69.8(5)
C2 C3 H3 125.6
C4 C3 H3 125.6
Fe1 C3 H3 126.4
C3 C4 C5 107.7(6)
C3 C4 Fe1 69.9(4)
C5 C4 Fe1 68.5(4)
C3 C4 H4 126.1
C5 C4 H4 126.1
Fe1 C4 H4 127.0
C1 C5 C4 107.8(6)
C1 C5 Fe1 69.4(4)
C4 C5 Fe1 69.4(4)
C1 C5 H5 126.1
C4 C5 H5 126.1
Fe1 C5 H5 126.5
C7 C6 C10 108.0
C7 C6 Fe1 72.0(4)
C10 C6 Fe1 67.7(4)
C7 C6 H6 126.0
C10 C6 H6 126.0
Fe1 C6 H6 125.8
C8 C7 C6 108.0
C8 C7 Fe1 69.2(4)
C6 C7 Fe1 68.9(4)
C8 C7 H7 126.0
C6 C7 H7 126.0
Fe1 C7 H7 127.4
C7 C8 C9 108.0
C7 C8 Fe1 71.7(4)
C9 C8 Fe1 67.7(4)
C7 C8 H8 126.0
C9 C8 H8 126.0
Fe1 C8 H8 126.1
C10 C9 C8 108.0
C10 C9 Fe1 69.5(4)
C8 C9 Fe1 72.4(4)
C10 C9 H9 126.0
C8 C9 H9 126.0
Fe1 C9 H9 123.7
C9 C10 C6 108.0
C9 C10 Fe1 69.9(4)
C6 C10 Fe1 72.2(4)
C9 C10 H10 126.0
C6 C10 H10 126.0
Fe1 C10 H10 123.6
C10' C6' C7' 108.0
C10' C6' Fe1 71.7(6)
C7' C6' Fe1 66.8(6)
C10' C6' H6' 126.0
C7' C6' H6' 126.0
Fe1 C6' H6' 127.0
C8' C7' C6' 108.0
C8' C7' Fe1 69.1(6)
C6' C7' Fe1 72.3(6)
C8' C7' H7' 126.0
C6' C7' H7' 126.0
Fe1 C7' H7' 124.2
C9' C8' C7' 108.0
C9' C8' Fe1 72.3(6)
C7' C8' Fe1 69.1(6)
C9' C8' H8' 126.0
C7' C8' H8' 126.0
Fe1 C8' H8' 124.2
C8' C9' C10' 108.0
C8' C9' Fe1 66.8(6)
C10' C9' Fe1 71.8(6)
C8' C9' H9' 126.0
C10' C9' H9' 126.0
Fe1 C9' H9' 127.0
C6' C10' C9' 108.0
C6' C10' Fe1 68.5(6)
C9' C10' Fe1 68.4(6)
C6' C10' H10' 126.0
C9' C10' H10' 126.0
Fe1 C10' H10' 128.7
N1 C11 C16 116.1(6)
N1 C11 C12 105.3(5)
C16 C11 C12 110.7(6)
N1 C11 H11 108.2
C16 C11 H11 108.2
C12 C11 H11 108.2
N2 C12 C13 116.4(6)
N2 C12 C11 102.2(5)
C13 C12 C11 109.9(6)
N2 C12 H12 109.3
C13 C12 H12 109.3
C11 C12 H12 109.3
C12 C13 C14 107.7(6)
C12 C13 H13A 110.2
C14 C13 H13A 110.2
C12 C13 H13B 110.2
C14 C13 H13B 110.2
H13A C13 H13B 108.5
C13 C14 C15 112.6(7)
C13 C14 H14A 109.1
C15 C14 H14A 109.1
C13 C14 H14B 109.1
C15 C14 H14B 109.1
H14A C14 H14B 107.8
C16 C15 C14 111.9(7)
C16 C15 H15A 109.2
C14 C15 H15A 109.2
C16 C15 H15B 109.2
C14 C15 H15B 109.2
H15A C15 H15B 107.9
C11 C16 C15 106.7(6)
C11 C16 H16A 110.4
C15 C16 H16A 110.4
C11 C16 H16B 110.4
C15 C16 H16B 110.4
H16A C16 H16B 108.6
N1 C17 H17A 109.5
N1 C17 H17B 109.5
H17A C17 H17B 109.5
N1 C17 H17C 109.5
H17A C17 H17C 109.5
H17B C17 H17C 109.5
N2 C18 H18A 109.5
N2 C18 H18B 109.5
H18A C18 H18B 109.5
N2 C18 H18C 109.5
H18A C18 H18C 109.5
H18B C18 H18C 109.5

loop_
_geom_bond_atom_site_label_1
_geom_bond_atom_site_label_2
_geom_bond_distance
Sn1 C1 2.091(7)
Sn1 O1 2.240(5)
Sn1 I3 2.6876(7)
Sn1 I2 2.6962(7)
Sn1 I1 2.7927(7)
Fe1 C10 1.965(10)
Fe1 C9 1.969(11)
Fe1 C8' 2.017(18)
Fe1 C7' 2.018(19)
Fe1 C6 2.021(12)
Fe1 C8 2.028(10)
Fe1 C1 2.029(7)
Fe1 C5 2.029(7)
Fe1 C4 2.042(7)
Fe1 C2 2.043(7)
Fe1 C3 2.043(8)
Fe1 C7 2.060(11)
P1 O1 1.486(5)
P1 N2 1.637(6)
P1 N1 1.655(6)
P1 C2 1.768(7)
N1 C17 1.435(10)
N1 C11 1.488(9)
N2 C18 1.452(9)
N2 C12 1.488(8)
C1 C5 1.424(10)
C1 C2 1.450(10)
C2 C3 1.409(10)
C3 C4 1.409(11)
C3 H3 0.9300
C4 C5 1.461(11)
C4 H4 0.9300
C5 H5 0.9300
C6 C7 1.366(9)
C6 C10 1.366(9)
C6 H6 0.9300
C7 C8 1.366(9)
C7 H7 0.9300
C8 C9 1.366(9)
C8 H8 0.9300
C9 C10 1.366(9)
C9 H9 0.9300
C10 H10 0.9300
C6' C10' 1.439(14)
C6' C7' 1.439(14)
C6' H6' 0.9300
C7' C8' 1.439(14)
C7' H7' 0.9300
C8' C9' 1.439(14)
C8' H8' 0.9300
C9' C10' 1.439(14)
C9' H9' 0.9300
C10' H10' 0.9300
C11 C16 1.498(9)
C11 C12 1.523(10)
C11 H11 0.9800
C12 C13 1.498(11)
C12 H12 0.9800
C13 C14 1.525(10)
C13 H13A 0.9700
C13 H13B 0.9700
C14 C15 1.548(13)
C14 H14A 0.9700
C14 H14B 0.9700
C15 C16 1.548(11)
C15 H15A 0.9700
C15 H15B 0.9700
C16 H16A 0.9700
C16 H16B 0.9700
C17 H17A 0.9600
C17 H17B 0.9600
C17 H17C 0.9600
C18 H18A 0.9600
C18 H18B 0.9600
C18 H18C 0.9600

loop_
_geom_torsion_atom_site_label_1
_geom_torsion_atom_site_label_2
_geom_torsion_atom_site_label_3
_geom_torsion_atom_site_label_4
_geom_torsion
N2 P1 O1 Sn1 -112.1(3)
N1 P1 O1 Sn1 136.1(3)
C2 P1 O1 Sn1 9.0(4)
C1 Sn1 O1 P1 -5.6(3)
I3 Sn1 O1 P1 -132.1(3)
I2 Sn1 O1 P1 112.9(3)
I1 Sn1 O1 P1 -25(2)
O1 P1 N1 C17 -32.9(8)
N2 P1 N1 C17 -154.5(7)
C2 P1 N1 C17 88.0(7)
O1 P1 N1 C11 107.1(5)
N2 P1 N1 C11 -14.5(5)
C2 P1 N1 C11 -132.0(5)
O1 P1 N2 C18 82.9(6)
N1 P1 N2 C18 -154.0(6)
C2 P1 N2 C18 -33.6(7)
O1 P1 N2 C12 -135.1(5)
N1 P1 N2 C12 -12.0(5)
C2 P1 N2 C12 108.4(5)
C10 Fe1 C1 C5 88.1(6)
C9 Fe1 C1 C5 46.1(9)
C8' Fe1 C1 C5 37(2)
C7' Fe1 C1 C5 177.3(10)
C6 Fe1 C1 C5 133.3(5)
C8 Fe1 C1 C5 -122(3)
C4 Fe1 C1 C5 -38.5(5)
C2 Fe1 C1 C5 -118.1(6)
C3 Fe1 C1 C5 -81.7(5)
C7 Fe1 C1 C5 174.2(6)
C10 Fe1 C1 C2 -153.8(5)
C9 Fe1 C1 C2 164.2(7)
C8' Fe1 C1 C2 155(2)
C7' Fe1 C1 C2 -64.6(11)
C6 Fe1 C1 C2 -108.6(5)
C8 Fe1 C1 C2 -3(3)
C5 Fe1 C1 C2 118.1(6)
C4 Fe1 C1 C2 79.6(4)
C3 Fe1 C1 C2 36.4(4)
C7 Fe1 C1 C2 -67.7(7)
C10 Fe1 C1 Sn1 -42.2(6)
C9 Fe1 C1 Sn1 -84.2(8)
C8' Fe1 C1 Sn1 -93(2)
C7' Fe1 C1 Sn1 47.0(12)
C6 Fe1 C1 Sn1 3.0(6)
C8 Fe1 C1 Sn1 108(3)
C5 Fe1 C1 Sn1 -130.3(7)
C4 Fe1 C1 Sn1 -168.8(5)
C2 Fe1 C1 Sn1 111.6(6)
C3 Fe1 C1 Sn1 148.0(5)
C7 Fe1 C1 Sn1 43.9(7)
O1 Sn1 C1 C5 179.0(7)
I3 Sn1 C1 C5 -103.0(7)
I2 Sn1 C1 C5 98.3(7)
I1 Sn1 C1 C5 -2.3(7)
O1 Sn1 C1 C2 -1.2(5)
I3 Sn1 C1 C2 76.9(5)
I2 Sn1 C1 C2 -81.8(5)
I1 Sn1 C1 C2 177.5(5)
O1 Sn1 C1 Fe1 -85.7(4)
I3 Sn1 C1 Fe1 -7.7(5)
I2 Sn1 C1 Fe1 -166.4(3)
I1 Sn1 C1 Fe1 93.0(4)
C5 C1 C2 C3 1.3(8)
Fe1 C1 C2 C3 -58.4(5)
Sn1 C1 C2 C3 -178.6(5)
C5 C1 C2 P1 -173.7(5)
Fe1 C1 C2 P1 126.6(4)
Sn1 C1 C2 P1 6.5(7)
C5 C1 C2 Fe1 59.7(5)
Sn1 C1 C2 Fe1 -120.1(4)
O1 P1 C2 C3 177.1(7)
N2 P1 C2 C3 -59.7(8)
N1 P1 C2 C3 49.2(8)
O1 P1 C2 C1 -9.6(6)
N2 P1 C2 C1 113.6(5)
N1 P1 C2 C1 -137.5(5)
O1 P1 C2 Fe1 74.4(5)
N2 P1 C2 Fe1 -162.4(4)
N1 P1 C2 Fe1 -53.4(6)
C10 Fe1 C2 C3 175.9(7)
C9 Fe1 C2 C3 -16.0(18)
C8' Fe1 C2 C3 -47.6(12)
C7' Fe1 C2 C3 -91.1(7)
C6 Fe1 C2 C3 -144.3(5)
C8 Fe1 C2 C3 -59.8(6)
C1 Fe1 C2 C3 120.7(6)
C5 Fe1 C2 C3 82.4(5)
C4 Fe1 C2 C3 37.1(4)
C7 Fe1 C2 C3 -101.1(5)
C10 Fe1 C2 C1 55.2(9)
C9 Fe1 C2 C1 -136.7(17)
C8' Fe1 C2 C1 -168.3(11)
C7' Fe1 C2 C1 148.2(7)
C6 Fe1 C2 C1 95.0(5)
C8 Fe1 C2 C1 179.5(5)
C5 Fe1 C2 C1 -38.3(4)
C4 Fe1 C2 C1 -83.6(4)
C3 Fe1 C2 C1 -120.7(6)
C7 Fe1 C2 C1 138.2(5)
C10 Fe1 C2 P1 -52.0(10)
C9 Fe1 C2 P1 116.1(17)
C8' Fe1 C2 P1 84.5(12)
C7' Fe1 C2 P1 41.0(8)
C6 Fe1 C2 P1 -12.2(7)
C8 Fe1 C2 P1 72.3(7)
C1 Fe1 C2 P1 -107.2(7)
C5 Fe1 C2 P1 -145.5(6)
C4 Fe1 C2 P1 169.2(6)
C3 Fe1 C2 P1 132.1(7)
C7 Fe1 C2 P1 31.0(6)
C1 C2 C3 C4 -1.3(8)
P1 C2 C3 C4 172.3(6)
Fe1 C2 C3 C4 -59.0(5)
C1 C2 C3 Fe1 57.7(5)
P1 C2 C3 Fe1 -128.6(7)
C10 Fe1 C3 C2 -171.0(16)
C9 Fe1 C3 C2 175.6(5)
C8' Fe1 C3 C2 155.9(7)
C7' Fe1 C3 C2 109.7(7)
C6 Fe1 C3 C2 68.5(8)
C8 Fe1 C3 C2 138.0(5)
C1 Fe1 C3 C2 -37.6(4)
C5 Fe1 C3 C2 -81.6(4)
C4 Fe1 C3 C2 -120.2(6)
C7 Fe1 C3 C2 97.5(5)
C10 Fe1 C3 C4 -50.8(18)
C9 Fe1 C3 C4 -64.2(6)
C8' Fe1 C3 C4 -84.0(8)
C7' Fe1 C3 C4 -130.1(7)
C6 Fe1 C3 C4 -171.3(7)
C8 Fe1 C3 C4 -101.9(5)
C1 Fe1 C3 C4 82.5(4)
C5 Fe1 C3 C4 38.5(4)
C2 Fe1 C3 C4 120.2(6)
C7 Fe1 C3 C4 -142.4(5)
C2 C3 C4 C5 0.8(8)
Fe1 C3 C4 C5 -58.2(5)
C2 C3 C4 Fe1 59.0(5)
C10 Fe1 C4 C3 167.3(6)
C9 Fe1 C4 C3 132.6(6)
C8' Fe1 C4 C3 112.0(8)
C7' Fe1 C4 C3 74.3(8)
C6 Fe1 C4 C3 150(2)
C8 Fe1 C4 C3 91.2(6)
C1 Fe1 C4 C3 -81.9(5)
C5 Fe1 C4 C3 -119.5(6)
C2 Fe1 C4 C3 -37.0(4)
C7 Fe1 C4 C3 63.1(7)
C10 Fe1 C4 C5 -73.2(6)
C9 Fe1 C4 C5 -107.9(6)
C8' Fe1 C4 C5 -128.5(7)
C7' Fe1 C4 C5 -166.2(8)
C6 Fe1 C4 C5 -90(2)
C8 Fe1 C4 C5 -149.3(5)
C1 Fe1 C4 C5 37.6(4)
C2 Fe1 C4 C5 82.5(4)
C3 Fe1 C4 C5 119.5(6)
C7 Fe1 C4 C5 -177.4(6)
C2 C1 C5 C4 -0.8(8)
Fe1 C1 C5 C4 59.1(5)
Sn1 C1 C5 C4 179.1(5)
C2 C1 C5 Fe1 -59.8(5)
Sn1 C1 C5 Fe1 120.0(6)
C3 C4 C5 C1 0.0(8)
Fe1 C4 C5 C1 -59.1(5)
C3 C4 C5 Fe1 59.1(5)
C10 Fe1 C5 C1 -111.0(6)
C9 Fe1 C5 C1 -154.6(6)
C8' Fe1 C5 C1 -169.6(8)
C7' Fe1 C5 C1 -173(3)
C6 Fe1 C5 C1 -74.7(7)
C8 Fe1 C5 C1 170.8(6)
C4 Fe1 C5 C1 119.2(6)
C2 Fe1 C5 C1 38.9(4)
C3 Fe1 C5 C1 82.2(5)
C7 Fe1 C5 C1 -85(6)
C10 Fe1 C5 C4 129.8(6)
C9 Fe1 C5 C4 86.2(6)
C8' Fe1 C5 C4 71.2(8)
C7' Fe1 C5 C4 68(3)
C6 Fe1 C5 C4 166.1(6)
C8 Fe1 C5 C4 51.6(8)
C1 Fe1 C5 C4 -119.2(6)
C2 Fe1 C5 C4 -80.3(5)
C3 Fe1 C5 C4 -37.0(4)
C7 Fe1 C5 C4 155(6)
C10 Fe1 C6 C7 -119.0(3)
C9 Fe1 C6 C7 -80.2(3)
C8' Fe1 C6 C7 -58.5(5)
C7' Fe1 C6 C7 -14.0(8)
C8 Fe1 C6 C7 -36.60(17)
C1 Fe1 C6 C7 136.4(5)
C5 Fe1 C6 C7 -178.9(6)
C4 Fe1 C6 C7 -99(3)
C2 Fe1 C6 C7 89.0(5)
C3 Fe1 C6 C7 44.3(8)
C9 Fe1 C6 C10 38.74(18)
C8' Fe1 C6 C10 60.4(5)
C7' Fe1 C6 C10 104.9(8)
C8 Fe1 C6 C10 82.4(3)
C1 Fe1 C6 C10 -104.6(5)
C5 Fe1 C6 C10 -59.9(6)
C4 Fe1 C6 C10 20(2)
C2 Fe1 C6 C10 -152.0(5)
C3 Fe1 C6 C10 163.3(8)
C7 Fe1 C6 C10 119.0(3)
C10 C6 C7 C8 0.0
Fe1 C6 C7 C8 58.4(4)
C10 C6 C7 Fe1 -58.4(4)
C10 Fe1 C7 C8 -82.2(3)
C9 Fe1 C7 C8 -37.7(2)
C8' Fe1 C7 C8 -21.3(7)
C7' Fe1 C7 C8 -2(3)
C6 Fe1 C7 C8 -120.0(2)
C1 Fe1 C7 C8 170.5(6)
C5 Fe1 C7 C8 -108(6)
C4 Fe1 C7 C8 45.0(7)
C2 Fe1 C7 C8 128.5(5)
C3 Fe1 C7 C8 84.3(5)
C10 Fe1 C7 C6 37.8(2)
C9 Fe1 C7 C6 82.3(3)
C8' Fe1 C7 C6 98.7(7)
C7' Fe1 C7 C6 118(3)
C8 Fe1 C7 C6 120.0(2)
C1 Fe1 C7 C6 -69.5(6)
C5 Fe1 C7 C6 12(6)
C4 Fe1 C7 C6 165.0(7)
C2 Fe1 C7 C6 -111.5(5)
C3 Fe1 C7 C6 -155.7(5)
C6 C7 C8 C9 0.0
Fe1 C7 C8 C9 58.2(4)
C6 C7 C8 Fe1 -58.2(4)
C10 Fe1 C8 C7 80.4(3)
C9 Fe1 C8 C7 119.1(2)
C8' Fe1 C8 C7 123.2(18)
C7' Fe1 C8 C7 0.7(14)
C6 Fe1 C8 C7 36.66(18)
C1 Fe1 C8 C7 -71(3)
C5 Fe1 C8 C7 174.1(6)
C4 Fe1 C8 C7 -152.1(5)
C2 Fe1 C8 C7 -74.5(5)
C3 Fe1 C8 C7 -110.0(5)
C10 Fe1 C8 C9 -38.72(18)
C8' Fe1 C8 C9 4.1(18)
C7' Fe1 C8 C9 -118.4(14)
C6 Fe1 C8 C9 -82.5(3)
C1 Fe1 C8 C9 169(3)
C5 Fe1 C8 C9 54.9(6)
C4 Fe1 C8 C9 88.7(5)
C2 Fe1 C8 C9 166.3(5)
C3 Fe1 C8 C9 130.9(5)
C7 Fe1 C8 C9 -119.1(2)
C7 C8 C9 C10 0.0
Fe1 C8 C9 C10 60.7(5)
C7 C8 C9 Fe1 -60.7(5)
C8' Fe1 C9 C10 -121.8(18)
C7' Fe1 C9 C10 -88.7(7)
C6 Fe1 C9 C10 -38.19(17)
C8 Fe1 C9 C10 -117.7(3)
C1 Fe1 C9 C10 64.5(6)
C5 Fe1 C9 C10 95.2(4)
C4 Fe1 C9 C10 138.7(5)
C2 Fe1 C9 C10 -171.4(16)
C3 Fe1 C9 C10 175.6(5)
C7 Fe1 C9 C10 -80.9(3)
C10 Fe1 C9 C8 117.7(3)
C8' Fe1 C9 C8 -4.1(18)
C7' Fe1 C9 C8 29.0(7)
C6 Fe1 C9 C8 79.5(3)
C1 Fe1 C9 C8 -177.8(7)
C5 Fe1 C9 C8 -147.1(4)
C4 Fe1 C9 C8 -103.6(5)
C2 Fe1 C9 C8 -53.7(16)
C3 Fe1 C9 C8 -66.7(5)
C7 Fe1 C9 C8 36.85(16)
C8 C9 C10 C6 0.0
Fe1 C9 C10 C6 62.5(4)
C8 C9 C10 Fe1 -62.5(4)
C7 C6 C10 C9 0.0
Fe1 C6 C10 C9 -61.0(4)
C7 C6 C10 Fe1 61.0(4)
C8' Fe1 C10 C9 21.2(6)
C7' Fe1 C10 C9 68.3(5)
C6 Fe1 C10 C9 117.6(2)
C8 Fe1 C10 C9 38.06(19)
C1 Fe1 C10 C9 -145.5(5)
C5 Fe1 C10 C9 -101.1(5)
C4 Fe1 C10 C9 -58.1(5)
C2 Fe1 C10 C9 176.0(8)
C3 Fe1 C10 C9 -16.4(17)
C7 Fe1 C10 C9 80.6(3)
C9 Fe1 C10 C6 -117.6(2)
C8' Fe1 C10 C6 -96.4(6)
C7' Fe1 C10 C6 -49.3(6)
C8 Fe1 C10 C6 -79.6(3)
C1 Fe1 C10 C6 96.9(5)
C5 Fe1 C10 C6 141.2(5)
C4 Fe1 C10 C6 -175.7(5)
C2 Fe1 C10 C6 58.4(7)
C3 Fe1 C10 C6 -134.0(18)
C7 Fe1 C10 C6 -36.96(18)
C10 Fe1 C6' C10' 21.4(6)
C9 Fe1 C6' C10' 59.9(5)
C8' Fe1 C6' C10' 80.6(4)
C7' Fe1 C6' C10' 119.7(4)
C6 Fe1 C6' C10' 7(3)
C8 Fe1 C6' C10' 102.0(6)
C1 Fe1 C6' C10' -85.2(7)
C5 Fe1 C6' C10' -44.6(9)
C4 Fe1 C6' C10' 119(6)
C2 Fe1 C6' C10' -131.4(6)
C3 Fe1 C6' C10' -172.6(8)
C7 Fe1 C6' C10' 132.8(11)
C10 Fe1 C6' C7' -98.3(6)
C9 Fe1 C6' C7' -59.8(5)
C8' Fe1 C6' C7' -39.1(3)
C6 Fe1 C6' C7' -112(3)
C8 Fe1 C6' C7' -17.7(6)
C1 Fe1 C6' C7' 155.0(7)
C5 Fe1 C6' C7' -164.3(10)
C4 Fe1 C6' C7' -1(6)
C2 Fe1 C6' C7' 108.9(7)
C3 Fe1 C6' C7' 67.6(8)
C7 Fe1 C6' C7' 13.1(12)
C10' C6' C7' C8' 0.0
Fe1 C6' C7' C8' 60.1(6)
C10' C6' C7' Fe1 -60.1(6)
C10 Fe1 C7' C8' -62.1(5)
C9 Fe1 C7' C8' -16.2(6)
C6 Fe1 C7' C8' -105.3(7)
C8 Fe1 C7' C8' 25.7(14)
C1 Fe1 C7' C8' -166.8(11)
C5 Fe1 C7' C8' 4(3)
C4 Fe1 C7' C8' 61.9(7)
C2 Fe1 C7' C8' 149.2(7)
C3 Fe1 C7' C8' 104.5(7)
C7 Fe1 C7' C8' -157(3)
C10 Fe1 C7' C6' 55.9(5)
C9 Fe1 C7' C6' 101.8(5)
C8' Fe1 C7' C6' 118.0(4)
C6 Fe1 C7' C6' 12.7(8)
C8 Fe1 C7' C6' 143.7(13)
C1 Fe1 C7' C6' -48.8(11)
C5 Fe1 C7' C6' 122(3)
C4 Fe1 C7' C6' 179.8(8)
C2 Fe1 C7' C6' -92.8(6)
C3 Fe1 C7' C6' -137.5(7)
C7 Fe1 C7' C6' -39(4)
C6' C7' C8' C9' 0.0
Fe1 C7' C8' C9' 62.2(7)
C6' C7' C8' Fe1 -62.2(7)
C10 Fe1 C8' C9' -25.3(6)
C9 Fe1 C8' C9' 18.3(17)
C7' Fe1 C8' C9' -118.0(4)
C6 Fe1 C8' C9' -69.5(5)
C8 Fe1 C8' C9' -154.0(19)
C1 Fe1 C8' C9' 33(2)
C5 Fe1 C8' C9' 62.9(7)
C4 Fe1 C8' C9' 104.2(6)
C2 Fe1 C8' C9' 178.6(9)
C3 Fe1 C8' C9' 146.3(6)
C7 Fe1 C8' C9' -112.3(7)
C10 Fe1 C8' C7' 92.7(6)
C9 Fe1 C8' C7' 136.3(16)
C6 Fe1 C8' C7' 48.5(6)
C8 Fe1 C8' C7' -36(2)
C1 Fe1 C8' C7' 151(2)
C5 Fe1 C8' C7' -179.1(7)
C4 Fe1 C8' C7' -137.8(7)
C2 Fe1 C8' C7' -63.4(9)
C3 Fe1 C8' C7' -95.7(6)
C7 Fe1 C8' C7' 5.7(8)
C7' C8' C9' C10' 0.0
Fe1 C8' C9' C10' 60.2(7)
C7' C8' C9' Fe1 -60.2(6)
C10 Fe1 C9' C8' 114.7(13)
C9 Fe1 C9' C8' -16.1(15)
C7' Fe1 C9' C8' 39.1(3)
C6 Fe1 C9' C8' 88.8(6)
C8 Fe1 C9' C8' 10.0(7)
C1 Fe1 C9' C8' -170.6(7)
C5 Fe1 C9' C8' -133.5(7)
C4 Fe1 C9' C8' -90.3(6)
C2 Fe1 C9' C8' -176(2)
C3 Fe1 C9' C8' -61.5(8)
C7 Fe1 C9' C8' 49.4(6)
C10 Fe1 C9' C10' -5.0(14)
C9 Fe1 C9' C10' -135.8(15)
C8' Fe1 C9' C10' -119.7(4)
C7' Fe1 C9' C10' -80.6(4)
C6 Fe1 C9' C10' -30.9(6)
C8 Fe1 C9' C10' -109.6(6)
C1 Fe1 C9' C10' 69.7(6)
C5 Fe1 C9' C10' 106.8(6)
C4 Fe1 C9' C10' 150.0(6)
C2 Fe1 C9' C10' 64(2)
C3 Fe1 C9' C10' 178.9(8)
C7 Fe1 C9' C10' -70.3(6)
C7' C6' C10' C9' 0.0
Fe1 C6' C10' C9' -57.1(6)
C7' C6' C10' Fe1 57.1(6)
C8' C9' C10' C6' 0.0
Fe1 C9' C10' C6' 57.1(6)
C8' C9' C10' Fe1 -57.1(6)
C10 Fe1 C10' C6' -114.7(17)
C9 Fe1 C10' C6' -102.3(6)
C8' Fe1 C10' C6' -83.0(5)
C7' Fe1 C10' C6' -37.8(3)
C6 Fe1 C10' C6' -2.4(12)
C8 Fe1 C10' C6' -64.9(6)
C1 Fe1 C10' C6' 110.5(6)
C5 Fe1 C10' C6' 153.7(6)
C4 Fe1 C10' C6' -171.2(8)
C2 Fe1 C10' C6' 73.3(7)
C3 Fe1 C10' C6' 66(5)
C7 Fe1 C10' C6' -25.8(7)
C10 Fe1 C10' C9' 6.2(17)
C9 Fe1 C10' C9' 18.6(6)
C8' Fe1 C10' C9' 37.9(3)
C7' Fe1 C10' C9' 83.0(5)
C6 Fe1 C10' C9' 118.4(11)
C8 Fe1 C10' C9' 56.0(5)
C1 Fe1 C10' C9' -128.7(7)
C5 Fe1 C10' C9' -85.4(6)
C4 Fe1 C10' C9' -50.3(8)
C2 Fe1 C10' C9' -165.8(7)
C3 Fe1 C10' C9' -173(5)
C7 Fe1 C10' C9' 95.1(6)
C17 N1 C11 C16 -60.2(9)
P1 N1 C11 C16 158.6(6)
C17 N1 C11 C12 177.0(7)
P1 N1 C11 C12 35.8(6)
C18 N2 C12 C13 -63.3(9)
P1 N2 C12 C13 153.1(6)
C18 N2 C12 C11 177.0(6)
P1 N2 C12 C11 33.3(6)
N1 C11 C12 N2 -42.4(6)
C16 C11 C12 N2 -168.6(6)
N1 C11 C12 C13 -166.6(6)
C16 C11 C12 C13 67.2(8)
N2 C12 C13 C14 -176.0(7)
C11 C12 C13 C14 -60.4(9)
C12 C13 C14 C15 54.6(10)
C13 C14 C15 C16 -53.2(10)
N1 C11 C16 C15 178.7(7)
C12 C11 C16 C15 -61.4(8)
C14 C15 C16 C11 54.6(9)

loop_
_platon_squeeze_void_nr
_platon_squeeze_void_average_x
_platon_squeeze_void_average_y
_platon_squeeze_void_average_z
_platon_squeeze_void_volume
_platon_squeeze_void_count_electrons
_platon_squeeze_void_content
1 0.126 0.158 0.199 116 36 ' '
2 -0.126 0.658 0.301 116 37 ' '
3 0.374 0.841 0.699 116 36 ' '
4 0.625 0.341 0.801 116 37 ' '
